data_4346361
loop_
_publ_author_name
'Behrle, Andrew C.'
'Kerridge, Andrew'
'Walensky, Justin R.'

_publ_section_title
;
 Dithio- and Diselenophosphinate Thorium(IV) and Uranium(IV) Complexes:
 Molecular and Electronic Structures, Spectroscopy, and Transmetalation
 Reactivity.
;
_journal_issue 24
_journal_name_full 'Inorganic chemistry'
_journal_page_first 11625
_journal_page_last 11636
_journal_paper_doi 10.1021/acs.inorgchem.5b01342
_journal_volume 54
_journal_year 2015
_chemical_formula_sum 'C16 H36 Hg P2 Se4'
_chemical_formula_weight 806.82
_space_group_crystal_system monoclinic
_space_group_IT_number 14
_space_group_name_Hall '-P 2ybc'
_space_group_name_H-M_alt 'P 1 21/c 1'
_atom_sites_solution_hydrogens geom
_audit_creation_method SHELXL-2014/7
_cell_angle_alpha 90
_cell_angle_beta 98.6840(10)
_cell_angle_gamma 90
_cell_formula_units_Z 4
_cell_length_a 13.3824(16)
_cell_length_b 11.8093(14)
_cell_length_c 15.7832(19)
_cell_measurement_reflns_used 8024
_cell_measurement_temperature 100(2)
_cell_measurement_theta_max 26.27
_cell_measurement_theta_min 2.16
_cell_volume 2465.7(5)
_computing_cell_refinement 'APEX2 (Bruker AXS, 2008)'
_computing_data_collection 'APEX2 (Bruker AXS, 2008)'
_computing_data_reduction 'APEX2 (Bruker AXS, 2008)'
_computing_molecular_graphics 'X-SEED, Barbour, 2001'
_computing_publication_material 'CIFTAB (Sheldrick, 2013)'
_computing_structure_refinement 'SHELXL-2013 (Sheldrick, 2013)'
_computing_structure_solution 'SHELXS-2013 (Sheldrick, 2013)'
_diffrn_ambient_temperature 100(2)
_diffrn_measured_fraction_theta_full 0.998
_diffrn_measured_fraction_theta_max 0.993
_diffrn_measurement_device_type 'Bruker APEXII CCD area detector'
_diffrn_measurement_method 'omega scans'
_diffrn_radiation_type MoK\a
_diffrn_radiation_wavelength 0.71073
_diffrn_reflns_av_R_equivalents 0.0567
_diffrn_reflns_av_unetI/netI 0.0419
_diffrn_reflns_Laue_measured_fraction_full 0.998
_diffrn_reflns_Laue_measured_fraction_max 0.993
_diffrn_reflns_limit_h_max 16
_diffrn_reflns_limit_h_min -16
_diffrn_reflns_limit_k_max 14
_diffrn_reflns_limit_k_min -14
_diffrn_reflns_limit_l_max 19
_diffrn_reflns_limit_l_min -19
_diffrn_reflns_number 26293
_diffrn_reflns_point_group_measured_fraction_full 0.998
_diffrn_reflns_point_group_measured_fraction_max 0.993
_diffrn_reflns_theta_full 25.242
_diffrn_reflns_theta_max 26.462
_diffrn_reflns_theta_min 2.163
_diffrn_standards_decay_% 0.0
_exptl_absorpt_coefficient_mu 12.275
_exptl_absorpt_correction_T_max 0.89
_exptl_absorpt_correction_T_min 0.45
_exptl_absorpt_correction_type multi-scan
_exptl_absorpt_process_details
;
 Data were corrected for decay and absorption using the program SADABS 
 (Sheldrick, G. M. (2003). SADABS. Version 2.10. University of
 G\"ottingen, Germany).
;
_exptl_crystal_colour yellow
_exptl_crystal_density_diffrn 2.173
_exptl_crystal_description plate
_exptl_crystal_F_000 1512
_exptl_crystal_size_max 0.250
_exptl_crystal_size_mid 0.250
_exptl_crystal_size_min 0.010
_refine_diff_density_max 1.897
_refine_diff_density_min -0.943
_refine_diff_density_rms 0.152
_refine_ls_extinction_method none
_refine_ls_goodness_of_fit_ref 1.018
_refine_ls_hydrogen_treatment constr
_refine_ls_matrix_type full
_refine_ls_number_parameters 220
_refine_ls_number_reflns 5063
_refine_ls_number_restraints 0
_refine_ls_restrained_S_all 1.018
_refine_ls_R_factor_all 0.0359
_refine_ls_R_factor_gt 0.0276
_refine_ls_shift/su_max 0.001
_refine_ls_shift/su_mean 0.000
_refine_ls_structure_factor_coef Fsqd
_refine_ls_weighting_details 'w=1/[\s^2^(Fo^2^)+(0.0315P)^2^+2.2075P] where P=(Fo^2^+2Fc^2^)/3'
_refine_ls_weighting_scheme calc
_refine_ls_wR_factor_gt 0.0652
_refine_ls_wR_factor_ref 0.0688
_reflns_Friedel_coverage 0.000
_reflns_number_gt 4359
_reflns_number_total 5063
_reflns_threshold_expression 'I > 2\s(I)'
_cod_data_source_file ic5b01342_si_005.cif
_cod_data_source_block Hg[Se2PtBu2]2
_cod_original_sg_symbol_H-M 'P 21/c'
_cod_database_code 4346361
_shelx_shelxl_version_number 2014/7
_shelx_space_group_comment
;
The symmetry employed for this shelxl refinement is uniquely defined
by the following loop, which should always be used as a source of
symmetry information in preference to the above space-group names.
They are only intended as comments.
;
_shelx_estimated_absorpt_t_min 0.149
_shelx_estimated_absorpt_t_max 0.887

loop_
_space_group_symop_operation_xyz
'x, y, z'
'-x, y+1/2, -z+1/2'
'-x, -y, -z'
'x, -y-1/2, z-1/2'

loop_
_atom_site_label
_atom_site_type_symbol
_atom_site_fract_x
_atom_site_fract_y
_atom_site_fract_z
_atom_site_U_iso_or_equiv
_atom_site_adp_type
_atom_site_occupancy
_atom_site_site_symmetry_order
_atom_site_calc_flag
_atom_site_refinement_flags_posn
_atom_site_refinement_flags_adp
Hg1 Hg 0.28417(2) 0.03902(2) 0.19900(2) 0.02511(7) Uani 1 1 d . .
Se1 Se 0.15618(3) -0.01571(4) 0.30167(3) 0.01711(11) Uani 1 1 d . .
Se3 Se 0.45104(3) 0.14087(4) 0.18176(3) 0.01721(11) Uani 1 1 d . .
Se4 Se 0.19668(3) 0.21115(4) 0.09045(3) 0.01923(11) Uani 1 1 d . .
Se2 Se 0.28034(4) -0.18891(4) 0.16367(3) 0.02231(11) Uani 1 1 d . .
P1 P 0.15316(8) -0.18040(9) 0.23544(7) 0.0129(2) Uani 1 1 d . .
P2 P 0.35526(8) 0.24838(10) 0.08748(7) 0.0128(2) Uani 1 1 d . .
C13 C 0.3799(3) 0.4005(4) 0.1200(3) 0.0179(9) Uani 1 1 d . .
C8 C 0.0273(4) -0.0864(4) 0.0994(3) 0.0227(10) Uani 1 1 d . .
H8A H -0.0325 -0.0910 0.0552 0.034 Uiso 1 1 calc R U
H8B H 0.0882 -0.0824 0.0719 0.034 Uiso 1 1 calc R U
H8C H 0.0228 -0.0184 0.1342 0.034 Uiso 1 1 calc R U
C11 C 0.3306(4) 0.2920(4) -0.0892(3) 0.0205(10) Uani 1 1 d . .
H11A H 0.3334 0.2617 -0.1466 0.031 Uiso 1 1 calc R U
H11B H 0.3629 0.3667 -0.0836 0.031 Uiso 1 1 calc R U
H11C H 0.2599 0.2991 -0.0804 0.031 Uiso 1 1 calc R U
C7 C 0.0357(4) -0.2981(4) 0.1005(3) 0.0243(11) Uani 1 1 d . .
H7A H 0.0309 -0.3663 0.1351 0.036 Uiso 1 1 calc R U
H7B H 0.0995 -0.2993 0.0770 0.036 Uiso 1 1 calc R U
H7C H -0.0211 -0.2961 0.0534 0.036 Uiso 1 1 calc R U
C12 C 0.5001(3) 0.2141(4) -0.0242(3) 0.0243(11) Uani 1 1 d . .
H12A H 0.5352 0.1666 0.0219 0.036 Uiso 1 1 calc R U
H12B H 0.5246 0.2922 -0.0165 0.036 Uiso 1 1 calc R U
H12C H 0.5134 0.1854 -0.0796 0.036 Uiso 1 1 calc R U
C6 C -0.0596(3) -0.1952(4) 0.2036(3) 0.0227(10) Uani 1 1 d . .
H6A H -0.1209 -0.1811 0.1626 0.034 Uiso 1 1 calc R U
H6B H -0.0527 -0.1367 0.2482 0.034 Uiso 1 1 calc R U
H6C H -0.0643 -0.2698 0.2300 0.034 Uiso 1 1 calc R U
C9 C 0.3866(3) 0.2112(4) -0.0214(3) 0.0164(9) Uani 1 1 d . .
C16 C 0.3622(4) 0.4082(4) 0.2141(3) 0.0238(11) Uani 1 1 d . .
H16A H 0.3683 0.4872 0.2331 0.036 Uiso 1 1 calc R U
H16B H 0.4127 0.3620 0.2501 0.036 Uiso 1 1 calc R U
H16C H 0.2944 0.3801 0.2188 0.036 Uiso 1 1 calc R U
C1 C 0.1660(3) -0.2908(4) 0.3215(3) 0.0163(9) Uani 1 1 d . .
C5 C 0.0324(3) -0.1923(4) 0.1570(3) 0.0173(9) Uani 1 1 d . .
C2 C 0.2726(4) -0.2782(4) 0.3735(3) 0.0277(11) Uani 1 1 d . .
H2A H 0.2805 -0.3314 0.4216 0.042 Uiso 1 1 calc R U
H2B H 0.2816 -0.2006 0.3953 0.042 Uiso 1 1 calc R U
H2C H 0.3234 -0.2944 0.3365 0.042 Uiso 1 1 calc R U
C14 C 0.3067(4) 0.4805(4) 0.0655(3) 0.0291(12) Uani 1 1 d . .
H14A H 0.3149 0.5573 0.0891 0.044 Uiso 1 1 calc R U
H14B H 0.2371 0.4550 0.0661 0.044 Uiso 1 1 calc R U
H14C H 0.3211 0.4806 0.0065 0.044 Uiso 1 1 calc R U
C4 C 0.1541(4) -0.4086(4) 0.2824(3) 0.0250(11) Uani 1 1 d . .
H4A H 0.1975 -0.4159 0.2380 0.037 Uiso 1 1 calc R U
H4B H 0.0835 -0.4205 0.2570 0.037 Uiso 1 1 calc R U
H4C H 0.1737 -0.4654 0.3272 0.037 Uiso 1 1 calc R U
C3 C 0.0895(4) -0.2721(5) 0.3834(3) 0.0277(11) Uani 1 1 d . .
H3A H 0.0208 -0.2827 0.3527 0.042 Uiso 1 1 calc R U
H3B H 0.0966 -0.1950 0.4064 0.042 Uiso 1 1 calc R U
H3C H 0.1021 -0.3267 0.4305 0.042 Uiso 1 1 calc R U
C10 C 0.3491(4) 0.0896(4) -0.0409(3) 0.0251(11) Uani 1 1 d . .
H10A H 0.3710 0.0636 -0.0941 0.038 Uiso 1 1 calc R U
H10B H 0.2751 0.0880 -0.0473 0.038 Uiso 1 1 calc R U
H10C H 0.3772 0.0397 0.0064 0.038 Uiso 1 1 calc R U
C15 C 0.4899(4) 0.4330(4) 0.1159(3) 0.0256(11) Uani 1 1 d . .
H15A H 0.5011 0.4345 0.0559 0.038 Uiso 1 1 calc R U
H15B H 0.5352 0.3772 0.1476 0.038 Uiso 1 1 calc R U
H15C H 0.5039 0.5080 0.1414 0.038 Uiso 1 1 calc R U

loop_
_atom_site_aniso_label
_atom_site_aniso_U_11
_atom_site_aniso_U_22
_atom_site_aniso_U_33
_atom_site_aniso_U_23
_atom_site_aniso_U_13
_atom_site_aniso_U_12
Hg1 0.02597(11) 0.01941(11) 0.03050(11) 0.00765(8) 0.00605(8) -0.00807(8)
Se1 0.0217(2) 0.0129(2) 0.0176(2) -0.00305(17) 0.00577(17) -0.00246(18)
Se3 0.0147(2) 0.0168(2) 0.0189(2) 0.00694(17) -0.00158(17) -0.00176(17)
Se4 0.0126(2) 0.0226(3) 0.0220(2) 0.00573(18) 0.00105(17) -0.00209(18)
Se2 0.0234(2) 0.0162(2) 0.0311(3) -0.00312(19) 0.0164(2) -0.00252(19)
P1 0.0147(5) 0.0103(6) 0.0140(5) 0.0003(4) 0.0031(4) -0.0006(4)
P2 0.0134(5) 0.0118(6) 0.0129(5) 0.0017(4) 0.0005(4) -0.0017(4)
C13 0.025(2) 0.014(2) 0.015(2) 0.0014(17) 0.0031(18) -0.0014(19)
C8 0.027(3) 0.018(3) 0.021(2) 0.0052(19) -0.0063(19) -0.001(2)
C11 0.024(2) 0.023(3) 0.013(2) 0.0018(18) 0.0010(18) 0.000(2)
C7 0.034(3) 0.018(3) 0.018(2) -0.0010(19) -0.003(2) -0.004(2)
C12 0.022(2) 0.027(3) 0.025(2) -0.003(2) 0.0055(19) 0.002(2)
C6 0.016(2) 0.022(3) 0.029(3) 0.003(2) -0.0015(19) 0.0005(19)
C9 0.020(2) 0.016(2) 0.013(2) -0.0013(17) 0.0025(17) 0.0014(18)
C16 0.036(3) 0.018(3) 0.020(2) -0.0066(19) 0.009(2) -0.003(2)
C1 0.018(2) 0.014(2) 0.017(2) 0.0039(17) 0.0018(17) -0.0017(18)
C5 0.019(2) 0.013(2) 0.018(2) 0.0029(17) -0.0035(18) -0.0009(18)
C2 0.026(3) 0.024(3) 0.030(3) 0.011(2) -0.007(2) -0.003(2)
C14 0.041(3) 0.014(3) 0.030(3) 0.002(2) -0.002(2) 0.006(2)
C4 0.026(3) 0.016(3) 0.031(3) 0.006(2) -0.002(2) 0.002(2)
C3 0.032(3) 0.033(3) 0.020(2) 0.009(2) 0.010(2) 0.001(2)
C10 0.032(3) 0.019(3) 0.023(2) -0.008(2) 0.001(2) -0.004(2)
C15 0.032(3) 0.021(3) 0.024(2) -0.005(2) 0.007(2) -0.012(2)

loop_
_atom_type_symbol
_atom_type_description
_atom_type_scat_dispersion_real
_atom_type_scat_dispersion_imag
_atom_type_scat_source
C C 0.0033 0.0016 'International Tables Vol C Tables 4.2.6.8 and 6.1.1.4'
H H 0.0000 0.0000 'International Tables Vol C Tables 4.2.6.8 and 6.1.1.4'
P P 0.1023 0.0942 'International Tables Vol C Tables 4.2.6.8 and 6.1.1.4'
Se Se -0.0929 2.2259 'International Tables Vol C Tables 4.2.6.8 and 6.1.1.4'
Hg Hg -2.3894 9.2266 'International Tables Vol C Tables 4.2.6.8 and 6.1.1.4'

loop_
_geom_angle_atom_site_label_1
_geom_angle_atom_site_label_2
_geom_angle_atom_site_label_3
_geom_angle
Se3 Hg1 Se1 146.944(16)
Se3 Hg1 Se2 115.092(16)
Se1 Hg1 Se2 83.658(15)
Se3 Hg1 Se4 83.448(15)
Se1 Hg1 Se4 107.867(16)
Se2 Hg1 Se4 126.444(17)
P1 Se1 Hg1 83.74(3)
P2 Se3 Hg1 85.17(3)
P2 Se4 Hg1 80.83(3)
P1 Se2 Hg1 80.90(3)
C1 P1 C5 113.59(19)
C1 P1 Se2 110.52(14)
C5 P1 Se2 108.28(15)
C1 P1 Se1 106.10(14)
C5 P1 Se1 109.21(15)
Se2 P1 Se1 109.05(5)
C9 P2 C13 114.64(19)
C9 P2 Se4 109.00(14)
C13 P2 Se4 108.56(15)
C9 P2 Se3 107.10(14)
C13 P2 Se3 107.72(14)
Se4 P2 Se3 109.74(5)
C14 C13 C15 111.1(4)
C14 C13 C16 109.0(4)
C15 C13 C16 108.3(4)
C14 C13 P2 111.5(3)
C15 C13 P2 110.9(3)
C16 C13 P2 105.8(3)
C12 C9 C10 108.2(4)
C12 C9 C11 110.4(4)
C10 C9 C11 109.2(4)
C12 C9 P2 112.4(3)
C10 C9 P2 106.8(3)
C11 C9 P2 109.7(3)
C4 C1 C3 110.5(4)
C4 C1 C2 109.7(4)
C3 C1 C2 107.5(4)
C4 C1 P1 110.5(3)
C3 C1 P1 111.4(3)
C2 C1 P1 107.2(3)
C6 C5 C7 110.9(4)
C6 C5 C8 109.6(4)
C7 C5 C8 108.6(4)
C6 C5 P1 111.0(3)
C7 C5 P1 110.1(3)
C8 C5 P1 106.5(3)

loop_
_geom_bond_atom_site_label_1
_geom_bond_atom_site_label_2
_geom_bond_distance
Hg1 Se3 2.5867(5)
Hg1 Se1 2.6106(5)
Hg1 Se2 2.7478(6)
Hg1 Se4 2.7986(5)
Se1 P1 2.2054(12)
Se3 P2 2.2121(11)
Se4 P2 2.1746(12)
Se2 P1 2.1845(12)
P1 C1 1.872(4)
P1 C5 1.886(4)
P2 C9 1.881(4)
P2 C13 1.883(5)
C13 C14 1.529(6)
C13 C15 1.533(7)
C13 C16 1.541(6)
C8 C5 1.543(6)
C11 C9 1.541(6)
C7 C5 1.541(6)
C12 C9 1.526(6)
C6 C5 1.527(6)
C9 C10 1.537(6)
C1 C4 1.520(6)
C1 C3 1.534(6)
C1 C2 1.541(6)
